data_4113834
loop_
_publ_author_name
'Andrew D. Phillips'
'Shirley Hino'
'Philip P. Power'

_publ_section_title
;
 A Reversible Valence Equilibrium in a Heavier Main Group Compound
;
_journal_name_full 'Journal of the American Chemical Society'
_journal_page_first 7520
_journal_page_last 7521
_journal_paper_doi 10.1021/ja0347843
_journal_volume 125
_journal_year 2003
_chemical_formula_sum 'C42 H54 Sn'
_chemical_formula_weight 677.54
_chemical_name_common Bert*SnPh
_chemical_name_systematic
;
?
;
_space_group_IT_number 14
_symmetry_cell_setting monoclinic
_symmetry_space_group_name_Hall '-P 2ybc'
_symmetry_space_group_name_H-M 'P 1 21/c 1'
_atom_sites_solution_hydrogens geom
_atom_sites_solution_primary direct
_atom_sites_solution_secondary difmap
_audit_creation_method SHELXL-97
_cell_angle_alpha 90.00
_cell_angle_beta 105.488(2)
_cell_angle_gamma 90.00
_cell_formula_units_Z 4
_cell_length_a 12.5492(5)
_cell_length_b 18.2550(8)
_cell_length_c 16.4982(7)
_cell_measurement_reflns_used 956
_cell_measurement_temperature 90(2)
_cell_measurement_theta_max 29.6925
_cell_measurement_theta_min 2.2315
_cell_volume 3642.3(3)
_computing_cell_refinement 'Bruker SAINT 6.33B (Bruker 2002)'
_computing_data_collection 'Bruker SMART 5.054 (Bruker 2002)'
_computing_data_reduction 'Bruker SAINT 6.33B (Bruker 2002)'
_computing_molecular_graphics 'SHELXTL 5, XP (Sheldrick, 1994)'
_computing_publication_material 'SHELXL-97 (Sheldrick, 1997)'
_computing_structure_refinement 'SHELXL-97 (Sheldrick, 1997)'
_computing_structure_solution 'SHELXS-97 (Sheldrick, 1990)'
_diffrn_ambient_temperature 90(2)
_diffrn_detector_area_resol_mean 8.3
_diffrn_measured_fraction_theta_full 0.998
_diffrn_measured_fraction_theta_max 0.998
_diffrn_measurement_device_type 'Bruker SMART 1000'
_diffrn_measurement_method \w
_diffrn_radiation_monochromator graphite
_diffrn_radiation_source 'normal-focus sealed tube'
_diffrn_radiation_type MoK\a
_diffrn_radiation_wavelength 0.71073
_diffrn_reflns_av_R_equivalents 0.0544
_diffrn_reflns_av_sigmaI/netI 0.0416
_diffrn_reflns_limit_h_max 15
_diffrn_reflns_limit_h_min -15
_diffrn_reflns_limit_k_max 22
_diffrn_reflns_limit_k_min -22
_diffrn_reflns_limit_l_max 20
_diffrn_reflns_limit_l_min -20
_diffrn_reflns_number 35909
_diffrn_reflns_theta_full 26.00
_diffrn_reflns_theta_max 26.00
_diffrn_reflns_theta_min 1.68
_diffrn_standards_decay_% <0.1
_diffrn_standards_interval_time
;
frames measured at beginning and end of data collection
;
_diffrn_standards_number '50 frames remeasured'
_exptl_absorpt_coefficient_mu 0.728
_exptl_absorpt_correction_T_max 0.9177
_exptl_absorpt_correction_T_min 0.8622
_exptl_absorpt_correction_type multi-scan
_exptl_absorpt_process_details 'SADABS 2.04 (Bruker 2002)'
_exptl_crystal_colour red
_exptl_crystal_density_diffrn 1.236
_exptl_crystal_description block
_exptl_crystal_F_000 1424
_exptl_crystal_size_max 0.21
_exptl_crystal_size_mid 0.13
_exptl_crystal_size_min 0.12
_refine_diff_density_max 0.684
_refine_diff_density_min -0.624
_refine_diff_density_rms 0.075
_refine_ls_extinction_method none
_refine_ls_goodness_of_fit_ref 1.025
_refine_ls_hydrogen_treatment constr
_refine_ls_matrix_type full
_refine_ls_number_parameters 416
_refine_ls_number_reflns 7166
_refine_ls_number_restraints 12
_refine_ls_restrained_S_all 1.025
_refine_ls_R_factor_all 0.0511
_refine_ls_R_factor_gt 0.0324
_refine_ls_shift/su_max 0.002
_refine_ls_shift/su_mean 0.000
_refine_ls_structure_factor_coef Fsqd
_refine_ls_weighting_details 'calc w=1/[\s^2^(Fo^2^)+(0.0310P)^2^+3.9129P] where P=(Fo^2^+2Fc^2^)/3'
_refine_ls_weighting_scheme calc
_refine_ls_wR_factor_gt 0.0711
_refine_ls_wR_factor_ref 0.0795
_reflns_number_gt 5580
_reflns_number_total 7166
_reflns_threshold_expression I>2/s(I)
_cod_data_source_file ja0347843si20030220_031611.cif
_cod_data_source_block adp79
_cod_database_code 4113834

loop_
_symmetry_equiv_pos_as_xyz
'x, y, z'
'-x, y+1/2, -z+1/2'
'-x, -y, -z'
'x, -y-1/2, z-1/2'

loop_
_atom_site_label
_atom_site_type_symbol
_atom_site_fract_x
_atom_site_fract_y
_atom_site_fract_z
_atom_site_U_iso_or_equiv
_atom_site_adp_type
_atom_site_occupancy
_atom_site_symmetry_multiplicity
_atom_site_calc_flag
_atom_site_refinement_flags
_atom_site_disorder_assembly
_atom_site_disorder_group
Sn1 Sn 0.565264(16) 0.665965(10) 0.529979(12) 0.01868(6) Uani 1 1 d . . .
C1 C 0.6280(2) 0.70397(14) 0.66196(17) 0.0163(6) Uani 1 1 d . . .
C2 C 0.7276(2) 0.68631(14) 0.72143(17) 0.0176(6) Uani 1 1 d . . .
C3 C 0.7557(2) 0.72185(16) 0.79946(18) 0.0230(6) Uani 1 1 d . . .
H3A H 0.8227 0.7095 0.8399 0.028 Uiso 1 1 calc R . .
C4 C 0.6868(2) 0.77496(16) 0.81849(19) 0.0241(6) Uani 1 1 d . . .
H4A H 0.7058 0.7979 0.8721 0.029 Uiso 1 1 calc R . .
C5 C 0.5904(2) 0.79440(15) 0.75910(18) 0.0208(6) Uani 1 1 d . . .
H5A H 0.5445 0.8318 0.7714 0.025 Uiso 1 1 calc R . .
C6 C 0.5607(2) 0.75927(14) 0.68160(18) 0.0173(6) Uani 1 1 d . . .
C7 C 0.8072(2) 0.63196(15) 0.70208(17) 0.0179(6) Uani 1 1 d . . .
C8 C 0.8205(2) 0.56163(15) 0.73934(17) 0.0196(6) Uani 1 1 d . . .
C9 C 0.8978(2) 0.51382(15) 0.72127(18) 0.0225(6) Uani 1 1 d . . .
H9A H 0.9070 0.4667 0.7467 0.027 Uiso 1 1 calc R . .
C10 C 0.9619(2) 0.53247(16) 0.66757(18) 0.0220(6) Uani 1 1 d . . .
C11 C 0.9483(2) 0.60195(15) 0.63224(18) 0.0200(6) Uani 1 1 d . . .
H11A H 0.9917 0.6156 0.5955 0.024 Uiso 1 1 calc R . .
C12 C 0.8733(2) 0.65258(14) 0.64849(17) 0.0175(6) Uani 1 1 d . . .
C13 C 0.7566(3) 0.53761(17) 0.80124(19) 0.0276(7) Uani 1 1 d . . .
H13A H 0.6968 0.5744 0.7989 0.033 Uiso 1 1 calc R . .
C14 C 0.8320(3) 0.5370(2) 0.8911(2) 0.0514(11) Uani 1 1 d . . .
H14A H 0.8668 0.5851 0.9044 0.077 Uiso 1 1 calc R . .
H14B H 0.8893 0.4995 0.8959 0.077 Uiso 1 1 calc R . .
H14C H 0.7880 0.5259 0.9306 0.077 Uiso 1 1 calc R . .
C15 C 0.7020(3) 0.46264(18) 0.7802(2) 0.0395(9) Uani 1 1 d . . .
H15A H 0.6542 0.4631 0.7226 0.059 Uiso 1 1 calc R . .
H15B H 0.6577 0.4516 0.8194 0.059 Uiso 1 1 calc R . .
H15C H 0.7592 0.4251 0.7852 0.059 Uiso 1 1 calc R . .
C16 C 1.0434(3) 0.47815(17) 0.6471(2) 0.0317(7) Uani 1 1 d . . .
H16A H 1.0786 0.5023 0.6064 0.038 Uiso 1 1 calc R . .
C17 C 0.9853(3) 0.4097(2) 0.6056(3) 0.0492(10) Uani 1 1 d . . .
H17A H 0.9267 0.4233 0.5556 0.074 Uiso 1 1 calc R . .
H17B H 0.9529 0.3837 0.6452 0.074 Uiso 1 1 calc R . .
H17C H 1.0388 0.3778 0.5892 0.074 Uiso 1 1 calc R . .
C18 C 1.1351(3) 0.45836(19) 0.7254(2) 0.0397(9) Uani 1 1 d . . .
H18A H 1.1858 0.4234 0.7103 0.060 Uiso 1 1 calc R . .
H18B H 1.1025 0.4363 0.7674 0.060 Uiso 1 1 calc R . .
H18C H 1.1758 0.5027 0.7488 0.060 Uiso 1 1 calc R . .
C19 C 0.8696(2) 0.73014(15) 0.61372(18) 0.0194(6) Uani 1 1 d . . .
H19A H 0.7927 0.7491 0.6059 0.023 Uiso 1 1 calc R . .
C20 C 0.9479(3) 0.78039(17) 0.6767(2) 0.0318(7) Uani 1 1 d . . .
H20A H 0.9309 0.7775 0.7313 0.048 Uiso 1 1 calc R . .
H20B H 0.9384 0.8310 0.6562 0.048 Uiso 1 1 calc R . .
H20C H 1.0245 0.7649 0.6831 0.048 Uiso 1 1 calc R . .
C21 C 0.8963(3) 0.73475(17) 0.52892(19) 0.0283(7) Uani 1 1 d . . .
H21A H 0.8462 0.7026 0.4885 0.042 Uiso 1 1 calc R . .
H21B H 0.9729 0.7193 0.5354 0.042 Uiso 1 1 calc R . .
H21C H 0.8868 0.7853 0.5084 0.042 Uiso 1 1 calc R . .
C22 C 0.4575(2) 0.78210(14) 0.61601(19) 0.0211(6) Uani 1 1 d . A .
C23 C 0.4658(3) 0.82843(16) 0.54993(19) 0.0269(7) Uani 1 1 d . . .
C24 C 0.3684(3) 0.85096(17) 0.4916(2) 0.0459(10) Uani 1 1 d . A .
H24A H 0.3732 0.8820 0.4465 0.055 Uiso 1 1 calc R . .
C25 C 0.2651(3) 0.82923(19) 0.4980(3) 0.0636(14) Uani 1 1 d . . .
C26 C 0.2594(3) 0.78435(18) 0.5630(3) 0.0548(13) Uani 1 1 d . A .
H26A H 0.1887 0.7694 0.5675 0.066 Uiso 1 1 calc R . .
C27 C 0.3526(2) 0.75958(16) 0.6228(2) 0.0310(8) Uani 1 1 d . . .
C28 C 0.5767(3) 0.85987(17) 0.5462(2) 0.0307(7) Uani 1 1 d . . .
H28A H 0.6355 0.8247 0.5756 0.037 Uiso 1 1 calc R . .
C29 C 0.5866(4) 0.8693(2) 0.4562(2) 0.0544(12) Uani 1 1 d . . .
H29A H 0.5730 0.8221 0.4268 0.082 Uiso 1 1 calc R . .
H29B H 0.6612 0.8865 0.4578 0.082 Uiso 1 1 calc R . .
H29C H 0.5321 0.9052 0.4265 0.082 Uiso 1 1 calc R . .
C30 C 0.5973(3) 0.93216(18) 0.5944(2) 0.0379(8) Uani 1 1 d . . .
H30A H 0.5904 0.9246 0.6516 0.057 Uiso 1 1 calc R . .
H30B H 0.5428 0.9685 0.5656 0.057 Uiso 1 1 calc R . .
H30C H 0.6719 0.9498 0.5970 0.057 Uiso 1 1 calc R . .
C31B C 0.1819(7) 0.8547(4) 0.4072(6) 0.021(3) Uani 0.390(16) 1 d P A -1
H31A H 0.2218 0.8668 0.3667 0.025 Uiso 0.39 1 d P A -1
C31A C 0.1470(5) 0.8550(3) 0.4496(4) 0.029(2) Uani 0.610(16) 1 d P A 1
H31B H 0.1043 0.8673 0.4881 0.035 Uiso 0.61 1 d P A 1
C32B C 0.092(3) 0.7989(14) 0.3743(13) 0.030(4) Uani 0.390(16) 1 d PU A -1
H32A H 0.0408 0.8132 0.3179 0.044 Uiso 0.39 1 d P A -1
H32B H 0.1205 0.7504 0.3622 0.044 Uiso 0.39 1 d P A -1
H32C H 0.0436 0.7894 0.4097 0.044 Uiso 0.39 1 d P A -1
C32A C 0.0944(16) 0.7888(10) 0.3951(9) 0.034(3) Uani 0.610(16) 1 d PU A 1
H32D H 0.0236 0.8027 0.3649 0.052 Uiso 0.61 1 d P A 1
H32E H 0.1414 0.7790 0.3592 0.052 Uiso 0.61 1 d P A 1
H32F H 0.0954 0.7498 0.4326 0.052 Uiso 0.61 1 d P A 1
C33A C 0.1318(10) 0.9236(6) 0.4360(9) 0.038(3) Uani 0.390(16) 1 d P A -1
H33A H 0.0800 0.9451 0.3891 0.058 Uiso 0.39 1 d P A -1
H33B H 0.0951 0.9095 0.4779 0.058 Uiso 0.39 1 d P A -1
H33C H 0.1899 0.9573 0.4599 0.058 Uiso 0.39 1 d P A -1
C33B C 0.1553(6) 0.9197(4) 0.3959(6) 0.040(2) Uani 0.610(16) 1 d P A 1
H33D H 0.0824 0.9355 0.3660 0.060 Uiso 0.61 1 d P A 1
H33E H 0.1931 0.9586 0.4308 0.060 Uiso 0.61 1 d P A 1
H33F H 0.1956 0.9059 0.3563 0.060 Uiso 0.61 1 d P A 1
C34 C 0.3411(3) 0.71128(18) 0.6947(3) 0.0379(9) Uani 1 1 d . A .
H34A H 0.4097 0.6857 0.7162 0.045 Uiso 1 1 d . . .
C35 C 0.3193(3) 0.7572(2) 0.7666(3) 0.0532(11) Uani 1 1 d . . .
H35A H 0.3771 0.7931 0.7843 0.080 Uiso 1 1 d . . .
H35B H 0.2495 0.7817 0.7473 0.080 Uiso 1 1 d . . .
H35C H 0.3183 0.7259 0.8130 0.080 Uiso 1 1 d . . .
C36 C 0.2487(3) 0.65361(19) 0.6661(3) 0.0530(12) Uani 1 1 d . . .
H36A H 0.2621 0.6250 0.6212 0.080 Uiso 1 1 d . . .
H36B H 0.2472 0.6223 0.7125 0.080 Uiso 1 1 d . . .
H36C H 0.1784 0.6781 0.6468 0.080 Uiso 1 1 d . . .
C37 C 0.4524(2) 0.58239(15) 0.55370(18) 0.0207(6) Uani 1 1 d . . .
C38 C 0.4625(2) 0.54933(16) 0.6314(2) 0.0248(7) Uani 1 1 d . . .
H38A H 0.5179 0.5659 0.6791 0.030 Uiso 1 1 calc R . .
C39 C 0.3930(3) 0.49258(17) 0.6403(2) 0.0312(7) Uani 1 1 d . . .
H39A H 0.4012 0.4705 0.6937 0.037 Uiso 1 1 calc R . .
C40 C 0.3114(3) 0.46816(17) 0.5712(2) 0.0343(8) Uani 1 1 d . . .
H40A H 0.2629 0.4299 0.5775 0.041 Uiso 1 1 calc R . .
C41 C 0.3008(3) 0.49972(18) 0.4933(2) 0.0338(8) Uani 1 1 d . . .
H41A H 0.2459 0.4826 0.4456 0.041 Uiso 1 1 calc R . .
C42 C 0.3704(2) 0.55611(16) 0.4849(2) 0.0276(7) Uani 1 1 d . . .
H42A H 0.3623 0.5776 0.4312 0.033 Uiso 1 1 calc R . .

loop_
_atom_site_aniso_label
_atom_site_aniso_U_11
_atom_site_aniso_U_22
_atom_site_aniso_U_33
_atom_site_aniso_U_23
_atom_site_aniso_U_13
_atom_site_aniso_U_12
Sn1 0.01903(10) 0.01880(10) 0.01748(10) -0.00130(9) 0.00362(7) -0.00158(9)
C1 0.0149(13) 0.0159(13) 0.0188(14) 0.0002(11) 0.0057(11) -0.0022(11)
C2 0.0157(13) 0.0200(14) 0.0181(14) 0.0001(10) 0.0065(11) -0.0008(11)
C3 0.0164(14) 0.0303(16) 0.0198(15) -0.0017(12) 0.0007(12) 0.0029(12)
C4 0.0229(16) 0.0286(16) 0.0207(15) -0.0063(12) 0.0053(12) 0.0005(13)
C5 0.0188(15) 0.0176(14) 0.0268(16) -0.0028(12) 0.0076(12) 0.0006(11)
C6 0.0132(13) 0.0164(13) 0.0227(15) -0.0001(11) 0.0054(11) -0.0024(11)
C7 0.0117(13) 0.0236(14) 0.0158(14) -0.0050(11) -0.0010(11) 0.0002(11)
C8 0.0178(14) 0.0231(14) 0.0167(14) -0.0023(11) 0.0025(11) 0.0006(11)
C9 0.0214(15) 0.0197(15) 0.0255(16) 0.0028(12) 0.0048(12) 0.0022(11)
C10 0.0172(14) 0.0242(15) 0.0243(16) -0.0042(12) 0.0047(12) 0.0015(12)
C11 0.0141(14) 0.0241(15) 0.0216(15) -0.0008(12) 0.0044(11) -0.0015(11)
C12 0.0098(12) 0.0220(15) 0.0183(14) -0.0031(11) -0.0007(10) -0.0008(10)
C13 0.0279(17) 0.0323(17) 0.0270(17) 0.0058(13) 0.0148(13) 0.0073(14)
C14 0.053(2) 0.079(3) 0.0249(19) 0.0094(19) 0.0151(18) 0.015(2)
C15 0.039(2) 0.0323(18) 0.056(2) 0.0160(17) 0.0286(18) 0.0061(15)
C16 0.0316(18) 0.0284(17) 0.043(2) 0.0060(14) 0.0234(15) 0.0090(14)
C17 0.057(3) 0.036(2) 0.063(3) -0.0127(18) 0.030(2) 0.0110(18)
C18 0.0258(18) 0.0324(18) 0.065(3) 0.0199(17) 0.0199(17) 0.0131(14)
C19 0.0154(14) 0.0207(14) 0.0222(15) -0.0008(11) 0.0048(12) 0.0013(11)
C20 0.043(2) 0.0244(16) 0.0282(17) -0.0045(13) 0.0089(15) -0.0078(14)
C21 0.0303(17) 0.0297(17) 0.0242(16) 0.0046(13) 0.0063(13) 0.0014(13)
C22 0.0172(14) 0.0128(13) 0.0304(17) -0.0056(11) 0.0014(12) 0.0014(11)
C23 0.0327(17) 0.0169(14) 0.0259(15) -0.0045(13) -0.0011(13) 0.0002(13)
C24 0.055(2) 0.0211(18) 0.042(2) 0.0024(14) -0.0211(18) -0.0044(15)
C25 0.040(2) 0.0194(17) 0.098(3) 0.004(2) -0.041(2) -0.0056(17)
C26 0.0151(17) 0.0200(17) 0.113(4) -0.001(2) -0.0112(19) -0.0025(13)
C27 0.0157(15) 0.0157(14) 0.059(2) -0.0052(14) 0.0058(15) -0.0002(12)
C28 0.0376(19) 0.0234(15) 0.0318(19) 0.0072(13) 0.0106(15) 0.0020(14)
C29 0.097(4) 0.032(2) 0.046(2) 0.0121(17) 0.039(2) 0.015(2)
C30 0.038(2) 0.0297(18) 0.046(2) 0.0015(15) 0.0093(16) -0.0127(15)
C31B 0.021(4) 0.022(4) 0.020(5) 0.000(3) 0.006(4) 0.005(3)
C31A 0.018(3) 0.047(4) 0.020(4) -0.001(2) 0.002(3) 0.001(2)
C32B 0.024(6) 0.033(6) 0.026(9) 0.011(6) -0.005(7) -0.006(4)
C32A 0.022(4) 0.055(7) 0.021(6) -0.003(5) -0.003(4) -0.002(4)
C33A 0.035(6) 0.043(6) 0.030(7) 0.001(5) -0.004(5) 0.020(4)
C33B 0.027(3) 0.059(5) 0.028(4) 0.010(4) -0.002(3) 0.003(3)
C34 0.0191(17) 0.0273(18) 0.073(3) -0.0006(17) 0.0219(17) 0.0003(13)
C35 0.037(2) 0.044(2) 0.091(3) -0.012(2) 0.038(2) -0.0066(18)
C36 0.0288(19) 0.028(2) 0.112(4) -0.007(2) 0.037(2) -0.0056(15)
C37 0.0173(14) 0.0180(14) 0.0265(16) -0.0041(12) 0.0057(12) 0.0005(11)
C38 0.0225(15) 0.0243(15) 0.0284(17) -0.0027(13) 0.0082(13) 0.0023(12)
C39 0.0326(18) 0.0252(16) 0.0400(19) 0.0059(14) 0.0169(15) 0.0031(14)
C40 0.0248(17) 0.0199(16) 0.063(2) -0.0048(15) 0.0193(16) -0.0031(13)
C41 0.0196(16) 0.0293(17) 0.048(2) -0.0125(16) 0.0012(14) -0.0015(14)
C42 0.0230(16) 0.0256(16) 0.0315(18) -0.0037(13) 0.0024(13) -0.0002(13)

loop_
_atom_type_symbol
_atom_type_description
_atom_type_scat_dispersion_real
_atom_type_scat_dispersion_imag
_atom_type_scat_source
C C 0.0033 0.0016 'International Tables Vol C Tables 4.2.6.8 and 6.1.1.4'
H H 0.0000 0.0000 'International Tables Vol C Tables 4.2.6.8 and 6.1.1.4'
Sn Sn -0.6537 1.4246 'International Tables Vol C Tables 4.2.6.8 and 6.1.1.4'

loop_
_geom_angle_atom_site_label_1
_geom_angle_atom_site_label_2
_geom_angle_atom_site_label_3
_geom_angle
C37 Sn1 C1 96.87(10)
C2 C1 C6 118.7(2)
C2 C1 Sn1 129.0(2)
C6 C1 Sn1 111.86(19)
C3 C2 C1 119.6(2)
C3 C2 C7 118.9(2)
C1 C2 C7 121.4(2)
C4 C3 C2 120.8(3)
C5 C4 C3 119.9(3)
C4 C5 C6 120.1(3)
C5 C6 C1 120.8(3)
C5 C6 C22 120.1(2)
C1 C6 C22 119.1(2)
C8 C7 C12 119.5(2)
C8 C7 C2 121.0(2)
C12 C7 C2 119.4(2)
C9 C8 C7 118.9(3)
C9 C8 C13 119.0(3)
C7 C8 C13 122.1(2)
C10 C9 C8 122.5(3)
C11 C10 C9 117.7(3)
C11 C10 C16 121.1(3)
C9 C10 C16 121.2(3)
C10 C11 C12 122.6(3)
C11 C12 C7 118.8(2)
C11 C12 C19 119.8(2)
C7 C12 C19 121.2(2)
C8 C13 C15 113.0(3)
C8 C13 C14 110.6(3)
C15 C13 C14 109.7(3)
C17 C16 C10 111.5(3)
C17 C16 C18 110.5(3)
C10 C16 C18 111.4(3)
C12 C19 C21 113.9(2)
C12 C19 C20 110.6(2)
C21 C19 C20 109.4(2)
C23 C22 C27 120.0(3)
C23 C22 C6 119.7(3)
C27 C22 C6 120.2(3)
C24 C23 C22 118.6(3)
C24 C23 C28 120.1(3)
C22 C23 C28 121.1(3)
C25 C24 C23 121.8(4)
C26 C25 C24 118.5(3)
C26 C25 C31A 110.0(5)
C24 C25 C31A 131.0(4)
C26 C25 C31B 136.8(5)
C24 C25 C31B 103.2(5)
C31A C25 C31B 33.1(3)
C25 C26 C27 122.8(4)
C26 C27 C22 118.3(3)
C26 C27 C34 120.5(3)
C22 C27 C34 121.2(3)
C23 C28 C30 109.5(3)
C23 C28 C29 113.1(3)
C30 C28 C29 111.2(3)
C31A C31B C33B 86.9(11)
C31A C31B C33A 56.2(10)
C33B C31B C33A 31.0(5)
C31A C31B C32A 69.5(9)
C33B C31B C32A 123.7(10)
C33A C31B C32A 109.2(12)
C31A C31B C32B 79.2(12)
C33B C31B C32B 116.5(13)
C33A C31B C32B 109.4(15)
C32A C31B C32B 13.7(10)
C31A C31B C25 68.0(7)
C33B C31B C25 119.3(8)
C33A C31B C25 99.4(8)
C32A C31B C25 98.5(7)
C32B C31B C25 111.6(9)
C31B C31A C33A 87.1(12)
C31B C31A C32A 76.7(9)
C33A C31A C32A 130.1(8)
C31B C31A C33B 55.3(8)
C33A C31A C33B 32.1(6)
C32A C31A C33B 111.1(7)
C31B C31A C25 78.8(7)
C33A C31A C25 117.5(7)
C32A C31A C25 105.2(8)
C33B C31A C25 109.5(6)
C31B C31A C32B 66.9(12)
C33A C31A C32B 118.2(11)
C32A C31A C32B 13.7(11)
C33B C31A C32B 97.4(9)
C25 C31A C32B 111.0(12)
C31B C32B C31A 33.9(6)
C31A C32A C31B 33.8(5)
C33B C33A C31A 89.3(13)
C33B C33A C31B 53.0(11)
C31A C33A C31B 36.7(5)
C33A C33B C31B 96.0(13)
C33A C33B C31A 58.6(10)
C31B C33B C31A 37.8(5)
C27 C34 C35 111.1(3)
C27 C34 C36 112.3(3)
C35 C34 C36 109.5(3)
C38 C37 C42 117.7(3)
C38 C37 Sn1 124.3(2)
C42 C37 Sn1 117.8(2)
C39 C38 C37 121.1(3)
C40 C39 C38 120.1(3)
C41 C40 C39 119.8(3)
C42 C41 C40 119.8(3)
C41 C42 C37 121.6(3)

loop_
_geom_bond_atom_site_label_1
_geom_bond_atom_site_label_2
_geom_bond_distance
Sn1 C37 2.187(3)
Sn1 C1 2.220(3)
C1 C2 1.405(4)
C1 C6 1.408(4)
C2 C3 1.400(4)
C2 C7 1.501(4)
C3 C4 1.390(4)
C4 C5 1.384(4)
C5 C6 1.389(4)
C6 C22 1.508(4)
C7 C8 1.414(4)
C7 C12 1.415(4)
C8 C9 1.395(4)
C8 C13 1.522(4)
C9 C10 1.389(4)
C10 C11 1.387(4)
C10 C16 1.525(4)
C11 C12 1.395(4)
C12 C19 1.524(4)
C13 C15 1.528(5)
C13 C14 1.531(5)
C16 C17 1.515(5)
C16 C18 1.526(5)
C19 C21 1.525(4)
C19 C20 1.531(4)
C22 C23 1.405(4)
C22 C27 1.412(4)
C23 C24 1.400(4)
C23 C28 1.522(4)
C24 C25 1.386(6)
C25 C26 1.367(6)
C25 C31A 1.557(6)
C25 C31B 1.648(9)
C26 C27 1.389(5)
C27 C34 1.515(5)
C28 C30 1.527(5)
C28 C29 1.533(5)
C31B C31A 0.918(9)
C31B C33B 1.232(10)
C31B C33A 1.535(17)
C31B C32A 1.61(2)
C31B C32B 1.51(3)
C31A C33A 1.277(12)
C31A C32A 1.544(18)
C31A C33B 1.497(11)
C31A C32B 1.62(3)
C33A C33B 0.796(11)
C34 C35 1.535(5)
C34 C36 1.543(5)
C37 C38 1.391(4)
C37 C42 1.398(4)
C38 C39 1.387(4)
C39 C40 1.386(5)
C40 C41 1.383(5)
C41 C42 1.380(4)

loop_
_geom_torsion_atom_site_label_1
_geom_torsion_atom_site_label_2
_geom_torsion_atom_site_label_3
_geom_torsion_atom_site_label_4
_geom_torsion
C37 Sn1 C1 C2 100.3(2)
C37 Sn1 C1 C6 -87.4(2)
C6 C1 C2 C3 2.3(4)
Sn1 C1 C2 C3 174.2(2)
C6 C1 C2 C7 -175.4(2)
Sn1 C1 C2 C7 -3.5(4)
C1 C2 C3 C4 -0.7(4)
C7 C2 C3 C4 177.1(3)
C2 C3 C4 C5 -1.6(5)
C3 C4 C5 C6 2.1(4)
C4 C5 C6 C1 -0.4(4)
C4 C5 C6 C22 -178.1(3)
C2 C1 C6 C5 -1.8(4)
Sn1 C1 C6 C5 -175.0(2)
C2 C1 C6 C22 176.0(2)
Sn1 C1 C6 C22 2.7(3)
C3 C2 C7 C8 74.6(3)
C1 C2 C7 C8 -107.8(3)
C3 C2 C7 C12 -102.7(3)
C1 C2 C7 C12 75.0(3)
C12 C7 C8 C9 -0.9(4)
C2 C7 C8 C9 -178.1(2)
C12 C7 C8 C13 176.6(3)
C2 C7 C8 C13 -0.7(4)
C7 C8 C9 C10 -0.4(4)
C13 C8 C9 C10 -177.9(3)
C8 C9 C10 C11 1.0(4)
C8 C9 C10 C16 -178.2(3)
C9 C10 C11 C12 -0.2(4)
C16 C10 C11 C12 179.0(3)
C10 C11 C12 C7 -1.0(4)
C10 C11 C12 C19 174.7(3)
C8 C7 C12 C11 1.6(4)
C2 C7 C12 C11 178.9(2)
C8 C7 C12 C19 -174.1(2)
C2 C7 C12 C19 3.2(4)
C9 C8 C13 C15 -51.4(4)
C7 C8 C13 C15 131.2(3)
C9 C8 C13 C14 72.0(4)
C7 C8 C13 C14 -105.5(3)
C11 C10 C16 C17 -118.9(3)
C9 C10 C16 C17 60.3(4)
C11 C10 C16 C18 117.2(3)
C9 C10 C16 C18 -63.7(4)
C11 C12 C19 C21 33.0(3)
C7 C12 C19 C21 -151.4(3)
C11 C12 C19 C20 -90.6(3)
C7 C12 C19 C20 85.0(3)
C5 C6 C22 C23 100.0(3)
C1 C6 C22 C23 -77.7(3)
C5 C6 C22 C27 -77.3(3)
C1 C6 C22 C27 104.9(3)
C27 C22 C23 C24 -0.3(4)
C6 C22 C23 C24 -177.7(3)
C27 C22 C23 C28 173.6(3)
C6 C22 C23 C28 -3.8(4)
C22 C23 C24 C25 0.5(5)
C28 C23 C24 C25 -173.5(3)
C23 C24 C25 C26 -0.3(6)
C23 C24 C25 C31A 170.4(5)
C23 C24 C25 C31B -168.9(4)
C24 C25 C26 C27 -0.1(6)
C31A C25 C26 C27 -172.6(4)
C31B C25 C26 C27 163.6(6)
C25 C26 C27 C22 0.2(6)
C25 C26 C27 C34 178.6(4)
C23 C22 C27 C26 0.0(4)
C6 C22 C27 C26 177.3(3)
C23 C22 C27 C34 -178.4(3)
C6 C22 C27 C34 -1.1(4)
C24 C23 C28 C30 85.2(4)
C22 C23 C28 C30 -88.6(3)
C24 C23 C28 C29 -39.5(4)
C22 C23 C28 C29 146.7(3)
C26 C25 C31B C31A 43.9(9)
C24 C25 C31B C31A -150.8(6)
C26 C25 C31B C33B 116.9(11)
C24 C25 C31B C33B -77.9(12)
C31A C25 C31B C33B 72.9(12)
C26 C25 C31B C33A 91.5(9)
C24 C25 C31B C33A -103.3(9)
C31A C25 C31B C33A 47.6(9)
C26 C25 C31B C32A -19.8(12)
C24 C25 C31B C32A 145.5(8)
C31A C25 C31B C32A -63.7(9)
C26 C25 C31B C32B -23.9(16)
C24 C25 C31B C32B 141.4(14)
C31A C25 C31B C32B -67.8(14)
C33B C31B C31A C33A -4.6(7)
C32A C31B C31A C33A -132.4(8)
C32B C31B C31A C33A -122.4(12)
C25 C31B C31A C33A 118.8(6)
C33B C31B C31A C32A 127.8(8)
C33A C31B C31A C32A 132.4(8)
C32B C31B C31A C32A 10.0(16)
C25 C31B C31A C32A -108.8(7)
C33A C31B C31A C33B 4.6(7)
C32A C31B C31A C33B -127.8(8)
C32B C31B C31A C33B -117.8(11)
C25 C31B C31A C33B 123.4(5)
C33B C31B C31A C25 -123.4(5)
C33A C31B C31A C25 -118.8(6)
C32A C31B C31A C25 108.8(7)
C32B C31B C31A C25 118.8(11)
C33B C31B C31A C32B 117.8(11)
C33A C31B C31A C32B 122.4(12)
C32A C31B C31A C32B -10.0(16)
C25 C31B C31A C32B -118.8(11)
C26 C25 C31A C31B -149.7(6)
C24 C25 C31A C31B 39.0(8)
C26 C25 C31A C33A 129.6(12)
C24 C25 C31A C33A -41.8(15)
C31B C25 C31A C33A -80.8(14)
C26 C25 C31A C32A -76.9(8)
C24 C25 C31A C32A 111.8(8)
C31B C25 C31A C32A 72.8(8)
C26 C25 C31A C33B 163.6(7)
C24 C25 C31A C33B -7.7(10)
C31B C25 C31A C33B -46.7(8)
C26 C25 C31A C32B -89.9(10)
C24 C25 C31A C32B 98.7(10)
C31B C25 C31A C32B 59.7(11)
C33B C31B C32B C31A -81.0(13)
C33A C31B C32B C31A -48.1(10)
C32A C31B C32B C31A 44(8)
C25 C31B C32B C31A 60.9(9)
C33A C31A C32B C31B 73.1(16)
C32A C31A C32B C31B -134(8)
C33B C31A C32B C31B 47.2(9)
C25 C31A C32B C31B -67.1(8)
C33A C31A C32A C31B 74.6(17)
C33B C31A C32A C31B 44.1(9)
C25 C31A C32A C31B -74.3(7)
C32B C31A C32A C31B 43(8)
C33B C31B C32A C31A -71.4(13)
C33A C31B C32A C31A -40.5(9)
C32B C31B C32A C31A -134(8)
C25 C31B C32A C31A 62.6(7)
C31B C31A C33A C33B 7.2(11)
C32A C31A C33A C33B -62.8(19)
C25 C31A C33A C33B 83.0(13)
C32B C31A C33A C33B -54.6(19)
C32A C31A C33A C31B -69.9(15)
C33B C31A C33A C31B -7.2(12)
C25 C31A C33A C31B 75.8(10)
C32B C31A C33A C31B -61.8(15)
C31A C31B C33A C33B -171.0(14)
C32A C31B C33A C33B -124.0(13)
C32B C31B C33A C33B -109.4(14)
C25 C31B C33A C33B 133.5(11)
C33B C31B C33A C31A 171.0(14)
C32A C31B C33A C31A 47.0(8)
C32B C31B C33A C31A 61.6(10)
C25 C31B C33A C31A -55.5(7)
C31A C33A C33B C31B -5.4(9)
C31B C33A C33B C31A 5.4(9)
C31A C31B C33B C33A 7.5(12)
C32A C31B C33B C33A 70.2(16)
C32B C31B C33B C33A 83.8(17)
C25 C31B C33B C33A -55.1(14)
C33A C31B C33B C31A -7.5(12)
C32A C31B C33B C31A 62.7(11)
C32B C31B C33B C31A 76.3(14)
C25 C31B C33B C31A -62.6(10)
C31B C31A C33B C33A -171.3(14)
C32A C31A C33B C33A 133.2(14)
C25 C31A C33B C33A -111.0(12)
C32B C31A C33B C33A 133.6(17)
C33A C31A C33B C31B 171.3(14)
C32A C31A C33B C31B -55.5(11)
C25 C31A C33B C31B 60.3(8)
C32B C31A C33B C31B -55.2(13)
C26 C27 C34 C35 -82.8(4)
C22 C27 C34 C35 95.6(4)
C26 C27 C34 C36 40.3(4)
C22 C27 C34 C36 -141.3(3)
C1 Sn1 C37 C38 -22.7(2)
C1 Sn1 C37 C42 162.8(2)
C42 C37 C38 C39 -0.4(4)
Sn1 C37 C38 C39 -174.9(2)
C37 C38 C39 C40 -0.3(5)
C38 C39 C40 C41 1.1(5)
C39 C40 C41 C42 -1.0(5)
C40 C41 C42 C37 0.3(5)
C38 C37 C42 C41 0.5(4)
Sn1 C37 C42 C41 175.3(2)
